data_4332867
loop_
_publ_author_name
'Lang, Jian-Ping'
'Xu, Qing-Feng'
'Zhang, Wen-Hua'
'Li, Hong-Xi'
'Ren, Zhi-Gang'
'Chen, Jin-Xiang'
'Zhang, Yong'

_publ_section_title
;
 Mo(W)/Cu/S Cluster-Based Supramolecular Arrays Assembled from Preformed
 Clusters [Et4N]4[WS4Cu4I6] and [(n-Bu)4N]2[MoOS3Cu3X3] (X = I, SCN) with
 Flexible Ditopic Ligands
;
_journal_issue 26
_journal_name_full 'Inorganic Chemistry'
_journal_page_first 10487
_journal_page_last 10496
_journal_paper_doi 10.1021/ic060974d
_journal_volume 45
_journal_year 2006
_chemical_formula_moiety 'C24 H14 Cu4 N10 S8 W, C4 H10 O, 2(C2 H3 N)'
_chemical_formula_sum 'C32 H30 Cu4 N12 O S8 W'
_chemical_formula_weight 1293.17
_chemical_name_systematic
; 
 ? 
;
_space_group_IT_number 20
_symmetry_cell_setting orthorhombic
_symmetry_space_group_name_Hall 'C 2c 2'
_symmetry_space_group_name_H-M 'C 2 2 21'
_atom_sites_solution_hydrogens geom
_atom_sites_solution_primary direct
_atom_sites_solution_secondary difmap
_audit_creation_method SHELXL-97
_cell_angle_alpha 90.00
_cell_angle_beta 90.00
_cell_angle_gamma 90.00
_cell_formula_units_Z 4
_cell_length_a 16.396(2)
_cell_length_b 17.135(2)
_cell_length_c 18.341(3)
_cell_measurement_reflns_used 5654
_cell_measurement_temperature 193(2)
_cell_measurement_theta_max 27.5
_cell_measurement_theta_min 3.3
_cell_volume 5152.8(12)
_computing_structure_refinement 'SHELXL-97 (Sheldrick, 1997)'
_computing_structure_solution 'SHELXS-97 (Sheldrick, 1990)'
_diffrn_ambient_temperature 193(2)
_diffrn_measured_fraction_theta_full 0.997
_diffrn_measured_fraction_theta_max 0.997
_diffrn_measurement_device_type 'Rigaku Mercury'
_diffrn_measurement_method \w
_diffrn_radiation_monochromator graphite
_diffrn_radiation_source 'fine-focus sealed tube'
_diffrn_radiation_type MoK\a
_diffrn_radiation_wavelength 0.71070
_diffrn_reflns_av_R_equivalents 0.0781
_diffrn_reflns_av_sigmaI/netI 0.0584
_diffrn_reflns_limit_h_max 21
_diffrn_reflns_limit_h_min -21
_diffrn_reflns_limit_k_max 22
_diffrn_reflns_limit_k_min -22
_diffrn_reflns_limit_l_max 23
_diffrn_reflns_limit_l_min -23
_diffrn_reflns_number 25841
_diffrn_reflns_theta_full 27.48
_diffrn_reflns_theta_max 27.48
_diffrn_reflns_theta_min 3.33
_diffrn_standards_decay_% 0
_diffrn_standards_interval_count 0
_diffrn_standards_interval_time 0
_diffrn_standards_number 0
_exptl_absorpt_coefficient_mu 4.210
_exptl_absorpt_correction_T_max 0.6560
_exptl_absorpt_correction_T_min 0.3649
_exptl_absorpt_correction_type multi-scan
_exptl_absorpt_process_details 'Jacobson, R. (1998) Private communication.'
_exptl_crystal_colour orange
_exptl_crystal_density_diffrn 1.667
_exptl_crystal_density_method 'not measured'
_exptl_crystal_description block
_exptl_crystal_F_000 2528
_exptl_crystal_size_max 0.30
_exptl_crystal_size_mid 0.15
_exptl_crystal_size_min 0.10
_refine_diff_density_max 2.166
_refine_diff_density_min -1.428
_refine_diff_density_rms 0.203
_refine_ls_abs_structure_details 'Flack H D (1983), Acta Cryst. A39, 876-881'
_refine_ls_abs_structure_Flack 0.030(19)
_refine_ls_extinction_method none
_refine_ls_goodness_of_fit_ref 1.192
_refine_ls_hydrogen_treatment constr
_refine_ls_matrix_type full
_refine_ls_number_parameters 234
_refine_ls_number_reflns 5898
_refine_ls_number_restraints 3
_refine_ls_restrained_S_all 1.193
_refine_ls_R_factor_all 0.0852
_refine_ls_R_factor_gt 0.0811
_refine_ls_shift/su_max 0.001
_refine_ls_shift/su_mean 0.000
_refine_ls_structure_factor_coef Fsqd
_refine_ls_weighting_details 'calc w=1/[\s^2^(Fo^2^)+(0.0850P)^2^+72.3457P] where P=(Fo^2^+2Fc^2^)/3'
_refine_ls_weighting_scheme calc
_refine_ls_wR_factor_gt 0.1911
_refine_ls_wR_factor_ref 0.1935
_reflns_number_gt 5608
_reflns_number_total 5898
_reflns_threshold_expression >2sigma(I)
_cod_data_source_file ic060974dsup2.cif
_cod_data_source_block tmp
_cod_original_sg_symbol_H-M C2221
_cod_database_code 4332867

loop_
_symmetry_equiv_pos_as_xyz
'x, y, z'
'x, -y, -z'
'-x, y, -z+1/2'
'-x, -y, z+1/2'
'x+1/2, y+1/2, z'
'x+1/2, -y+1/2, -z'
'-x+1/2, y+1/2, -z+1/2'
'-x+1/2, -y+1/2, z+1/2'

loop_
_atom_site_label
_atom_site_type_symbol
_atom_site_fract_x
_atom_site_fract_y
_atom_site_fract_z
_atom_site_U_iso_or_equiv
_atom_site_adp_type
_atom_site_occupancy
_atom_site_symmetry_multiplicity
_atom_site_calc_flag
_atom_site_refinement_flags
W1 W 0.77413(4) 1.0000 0.5000 0.03166(17) Uani 1 2 d S
Cu1 Cu 0.77507(12) 0.93828(9) 0.63376(7) 0.0432(4) Uani 1 1 d .
Cu2 Cu 0.77883(12) 1.14678(9) 0.55361(8) 0.0406(4) Uani 1 1 d .
S1 S 0.8521(2) 1.0404(2) 0.59307(17) 0.0433(7) Uani 1 1 d .
S2 S 0.6961(2) 0.90129(18) 0.53658(17) 0.0384(7) Uani 1 1 d .
S3 S 0.5051(2) 0.9995(3) 0.89572(18) 0.0477(7) Uani 1 1 d .
S4 S 0.4653(2) 1.1117(2) 0.8870(2) 0.0503(9) Uani 1 1 d .
N1 N 0.6946(8) 0.9622(7) 0.7192(5) 0.039(3) Uani 1 1 d .
N2 N 0.6374(7) 1.2738(6) 1.0091(6) 0.040(2) Uani 1 1 d .
N3 N 0.7194(8) 1.2114(7) 0.6251(6) 0.053(3) Uani 1 1 d .
N4 N 0.6300(9) 1.2579(11) 0.7207(10) 0.086(6) Uani 1 1 d .
N5 N 0.6644(9) 1.3531(9) 0.8156(7) 0.059(4) Uani 1 1 d .
O1 O 0.5000 1.509(4) 0.7500 0.38(4) Uiso 1 2 d SD
N7 N 0.710(4) 0.689(4) 0.623(3) 0.32(3) Uiso 1 1 d .
C1 C 0.6717(9) 1.0342(8) 0.7369(8) 0.041(3) Uani 1 1 d .
H1 H 0.6958 1.0763 0.7111 0.049 Uiso 1 1 calc R
C2 C 0.6153(8) 1.0518(8) 0.7902(7) 0.041(3) Uani 1 1 d .
C3 C 0.5797(7) 0.9906(8) 0.8257(6) 0.036(3) Uani 1 1 d .
C4 C 0.5996(10) 0.9131(8) 0.8068(9) 0.050(4) Uani 1 1 d .
H4 H 0.5757 0.8696 0.8307 0.061 Uiso 1 1 calc R
C5 C 0.6569(10) 0.9042(9) 0.7503(8) 0.052(4) Uani 1 1 d .
H5 H 0.6689 0.8528 0.7340 0.063 Uiso 1 1 calc R
C6 C 0.5363(9) 1.1705(8) 0.9378(7) 0.042(3) Uani 1 1 d .
C7 C 0.5231(9) 1.2483(8) 0.9310(9) 0.049(4) Uani 1 1 d .
H7 H 0.4786 1.2681 0.9035 0.059 Uiso 1 1 calc R
C8 C 0.5772(9) 1.2974(9) 0.9659(9) 0.053(4) Uani 1 1 d .
H8 H 0.5709 1.3519 0.9585 0.064 Uiso 1 1 calc R
C9 C 0.6477(9) 1.1984(7) 1.0140(7) 0.044(3) Uani 1 1 d .
H9 H 0.6912 1.1800 1.0437 0.053 Uiso 1 1 calc R
C10 C 0.5999(9) 1.1433(9) 0.9791(8) 0.054(4) Uani 1 1 d .
H10 H 0.6107 1.0890 0.9836 0.065 Uiso 1 1 calc R
C11 C 0.6818(9) 1.2358(8) 0.6712(7) 0.044(3) Uani 1 1 d .
C12 C 0.6518(12) 1.3093(10) 0.7713(10) 0.066(5) Uani 1 1 d .
C13 C 0.591(3) 1.468(3) 0.621(2) 0.207(15) Uiso 1 1 d D
H13A H 0.6149 1.4170 0.6088 0.311 Uiso 1 1 calc R
H13B H 0.6350 1.5071 0.6231 0.311 Uiso 1 1 calc R
H13C H 0.5516 1.4828 0.5838 0.311 Uiso 1 1 calc R
C14 C 0.549(2) 1.463(2) 0.697(2) 0.147(9) Uiso 1 1 d D
H14A H 0.5131 1.4168 0.6896 0.176 Uiso 1 1 calc R
H14B H 0.5937 1.4440 0.7277 0.176 Uiso 1 1 calc R
C15 C 0.547(3) 0.748(3) 0.640(3) 0.207(15) Uiso 1 1 d D
H15A H 0.5063 0.7242 0.6730 0.311 Uiso 1 1 calc R
H15B H 0.5266 0.7461 0.5901 0.311 Uiso 1 1 calc R
H15C H 0.5556 0.8024 0.6547 0.311 Uiso 1 1 calc R
C16 C 0.627(3) 0.703(2) 0.646(2) 0.147(9) Uiso 1 1 d D

loop_
_atom_site_aniso_label
_atom_site_aniso_U_11
_atom_site_aniso_U_22
_atom_site_aniso_U_33
_atom_site_aniso_U_23
_atom_site_aniso_U_13
_atom_site_aniso_U_12
W1 0.0356(3) 0.0336(3) 0.0258(3) 0.0019(3) 0.000 0.000
Cu1 0.0576(10) 0.0436(8) 0.0282(6) 0.0075(6) 0.0022(8) 0.0026(8)
Cu2 0.0503(9) 0.0400(8) 0.0315(7) -0.0021(6) 0.0011(7) -0.0053(8)
S1 0.0468(19) 0.0507(19) 0.0323(15) 0.0054(14) -0.0086(13) -0.0062(15)
S2 0.0460(17) 0.0343(15) 0.0349(15) 0.0013(12) 0.0036(12) -0.0034(13)
S3 0.0472(16) 0.0474(16) 0.0486(16) -0.0027(19) 0.0141(13) -0.011(2)
S4 0.0352(18) 0.053(2) 0.063(2) -0.0160(17) -0.0034(15) 0.0034(15)
N1 0.054(7) 0.035(5) 0.028(5) 0.003(4) 0.003(5) 0.003(5)
N2 0.053(6) 0.034(5) 0.033(6) 0.007(5) -0.002(5) -0.006(4)
N3 0.059(7) 0.048(6) 0.051(6) -0.022(5) 0.020(6) -0.019(6)
N4 0.046(8) 0.119(14) 0.092(11) -0.077(11) 0.020(7) -0.034(8)
N5 0.069(9) 0.071(9) 0.037(6) -0.013(6) 0.010(6) -0.017(7)
C1 0.040(7) 0.037(6) 0.045(7) 0.012(6) 0.001(6) 0.003(6)
C2 0.040(7) 0.036(7) 0.046(7) 0.011(6) 0.000(6) -0.001(6)
C3 0.036(6) 0.032(7) 0.040(6) -0.003(5) 0.002(4) -0.003(5)
C4 0.053(9) 0.031(7) 0.068(9) 0.002(6) 0.011(7) -0.014(6)
C5 0.070(10) 0.041(8) 0.045(7) 0.002(6) 0.006(7) 0.009(7)
C6 0.042(7) 0.048(8) 0.036(7) 0.005(5) 0.006(5) -0.005(6)
C7 0.053(9) 0.033(7) 0.062(9) 0.004(6) -0.014(7) 0.007(6)
C8 0.045(8) 0.038(7) 0.077(10) -0.002(7) -0.005(7) 0.009(6)
C9 0.052(7) 0.038(6) 0.043(8) 0.015(5) -0.010(6) -0.010(5)
C10 0.045(8) 0.051(8) 0.065(10) 0.013(7) -0.010(6) -0.002(6)
C11 0.049(8) 0.043(7) 0.041(7) -0.021(6) -0.016(6) -0.008(6)
C12 0.083(12) 0.049(9) 0.065(10) -0.033(8) 0.034(9) -0.012(8)

loop_
_atom_type_symbol
_atom_type_description
_atom_type_scat_dispersion_real
_atom_type_scat_dispersion_imag
_atom_type_scat_source
C C 0.0033 0.0016 'International Tables Vol C Tables 4.2.6.8 and 6.1.1.4'
H H 0.0000 0.0000 'International Tables Vol C Tables 4.2.6.8 and 6.1.1.4'
Cu Cu 0.3201 1.2651 'International Tables Vol C Tables 4.2.6.8 and 6.1.1.4'
N N 0.0061 0.0033 'International Tables Vol C Tables 4.2.6.8 and 6.1.1.4'
O O 0.0106 0.0060 'International Tables Vol C Tables 4.2.6.8 and 6.1.1.4'
W W -0.8490 6.8722 'International Tables Vol C Tables 4.2.6.8 and 6.1.1.4'
S S 0.1246 0.1234 'International Tables Vol C Tables 4.2.6.8 and 6.1.1.4'

loop_
_geom_angle_atom_site_label_1
_geom_angle_atom_site_label_2
_geom_angle_atom_site_label_3
_geom_angle
_geom_angle_site_symmetry_1
_geom_angle_site_symmetry_3
S2 W1 S2 109.78(18) . 2_576
S2 W1 S1 109.44(12) . .
S2 W1 S1 108.86(12) 2_576 .
S2 W1 S1 108.86(12) . 2_576
S2 W1 S1 109.44(12) 2_576 2_576
S1 W1 S1 110.4(2) . 2_576
S2 W1 Cu1 54.92(9) . .
S2 W1 Cu1 125.55(9) 2_576 .
S1 W1 Cu1 54.53(10) . .
S1 W1 Cu1 125.01(10) 2_576 .
S2 W1 Cu1 125.55(9) . 2_576
S2 W1 Cu1 54.92(9) 2_576 2_576
S1 W1 Cu1 125.01(10) . 2_576
S1 W1 Cu1 54.53(9) 2_576 2_576
Cu1 W1 Cu1 179.33(9) . 2_576
S2 W1 Cu2 54.43(9) . 2_576
S2 W1 Cu2 127.92(9) 2_576 2_576
S1 W1 Cu2 123.23(10) . 2_576
S1 W1 Cu2 54.52(10) 2_576 2_576
Cu1 W1 Cu2 88.03(5) . 2_576
Cu1 W1 Cu2 91.95(5) 2_576 2_576
S2 W1 Cu2 127.92(9) . .
S2 W1 Cu2 54.43(9) 2_576 .
S1 W1 Cu2 54.52(10) . .
S1 W1 Cu2 123.23(10) 2_576 .
Cu1 W1 Cu2 91.95(5) . .
Cu1 W1 Cu2 88.03(5) 2_576 .
Cu2 W1 Cu2 176.73(8) 2_576 .
N5 Cu1 N1 96.3(5) 7_646 .
N5 Cu1 S1 116.0(5) 7_646 .
N1 Cu1 S1 116.4(3) . .
N5 Cu1 S2 116.1(5) 7_646 .
N1 Cu1 S2 106.3(3) . .
S1 Cu1 S2 105.67(12) . .
N5 Cu1 W1 136.1(4) 7_646 .
N1 Cu1 W1 127.4(3) . .
S1 Cu1 W1 53.11(8) . .
S2 Cu1 W1 52.57(8) . .
N3 Cu2 N2 102.6(4) . 8_674
N3 Cu2 S2 112.9(4) . 2_576
N2 Cu2 S2 109.8(3) 8_674 2_576
N3 Cu2 S1 119.6(4) . .
N2 Cu2 S1 107.1(3) 8_674 .
S2 Cu2 S1 104.55(13) 2_576 .
N3 Cu2 W1 138.6(3) . .
N2 Cu2 W1 118.7(3) 8_674 .
S2 Cu2 W1 52.12(9) 2_576 .
S1 Cu2 W1 52.52(9) . .
W1 S1 Cu1 72.36(11) . .
W1 S1 Cu2 72.96(11) . .
Cu1 S1 Cu2 114.90(16) . .
W1 S2 Cu2 73.45(11) . 2_576
W1 S2 Cu1 72.51(10) . .
Cu2 S2 Cu1 109.04(15) 2_576 .
C3 S3 S4 104.1(5) . .
C6 S4 S3 106.4(5) . .
C5 N1 C1 117.8(12) . .
C5 N1 Cu1 118.6(10) . .
C1 N1 Cu1 123.0(9) . .
C9 N2 C8 116.0(12) . .
C9 N2 Cu2 122.0(9) . 8_675
C8 N2 Cu2 121.4(9) . 8_675
C11 N3 Cu2 167.6(12) . .
C11 N4 C12 120.3(14) . .
C12 N5 Cu1 156.3(14) . 7_656
C14 O1 C14 116(6) . 3_656
N1 C1 C2 124.5(12) . .
N1 C1 H1 117.7 . .
C2 C1 H1 117.7 . .
C3 C2 C1 117.1(13) . .
C2 C3 C4 120.4(12) . .
C2 C3 S3 124.9(11) . .
C4 C3 S3 114.7(10) . .
C5 C4 C3 116.0(12) . .
C5 C4 H4 122.0 . .
C3 C4 H4 122.0 . .
N1 C5 C4 123.8(14) . .
N1 C5 H5 118.1 . .
C4 C5 H5 118.1 . .
C7 C6 C10 120.4(14) . .
C7 C6 S4 113.6(11) . .
C10 C6 S4 125.9(12) . .
C6 C7 C8 117.1(14) . .
C6 C7 H7 121.5 . .
C8 C7 H7 121.5 . .
N2 C8 C7 124.6(14) . .
N2 C8 H8 117.7 . .
C7 C8 H8 117.7 . .
N2 C9 C10 124.7(13) . .
N2 C9 H9 117.6 . .
C10 C9 H9 117.6 . .
C6 C10 C9 117.0(14) . .
C6 C10 H10 121.5 . .
C9 C10 H10 121.5 . .
N3 C11 N4 171.8(14) . .
N5 C12 N4 175(2) . .
C14 C13 H13A 109.5 . .
C14 C13 H13B 109.5 . .
H13A C13 H13B 109.5 . .
C14 C13 H13C 109.5 . .
H13A C13 H13C 109.5 . .
H13B C13 H13C 109.5 . .
O1 C14 C13 143(4) . .
O1 C14 H14A 101.2 . .
C13 C14 H14A 101.2 . .
O1 C14 H14B 101.2 . .
C13 C14 H14B 101.2 . .
H14A C14 H14B 104.5 . .
C16 C15 H15A 109.5 . .
C16 C15 H15B 109.5 . .
H15A C15 H15B 109.5 . .
C16 C15 H15C 109.5 . .
H15A C15 H15C 109.5 . .
H15B C15 H15C 109.5 . .
N7 C16 C15 152(5) . .

loop_
_geom_bond_atom_site_label_1
_geom_bond_atom_site_label_2
_geom_bond_distance
_geom_bond_site_symmetry_2
W1 S2 2.224(3) .
W1 S2 2.224(3) 2_576
W1 S1 2.242(3) .
W1 S1 2.242(3) 2_576
W1 Cu1 2.6717(14) .
W1 Cu1 2.6717(14) 2_576
W1 Cu2 2.7015(15) 2_576
W1 Cu2 2.7015(15) .
Cu1 N5 1.994(14) 7_646
Cu1 N1 2.089(11) .
Cu1 S1 2.283(4) .
Cu1 S2 2.292(4) .
Cu2 N3 1.972(11) .
Cu2 N2 2.099(11) 8_674
Cu2 S2 2.292(3) 2_576
Cu2 S1 2.301(4) .
S2 Cu2 2.292(3) 2_576
S3 C3 1.779(12) .
S3 S4 2.035(6) .
S4 C6 1.799(15) .
N1 C5 1.302(19) .
N1 C1 1.329(16) .
N2 C9 1.306(16) .
N2 C8 1.329(18) .
N2 Cu2 2.099(11) 8_675
N3 C11 1.127(17) .
N4 C11 1.30(2) .
N4 C12 1.328(19) .
N5 C12 1.126(19) .
N5 Cu1 1.994(13) 7_656
N7 C16 1.44(7) .
C1 C2 1.38(2) .
C1 H1 0.9500 .
C2 C3 1.366(18) .
C3 C4 1.411(19) .
C4 C5 1.41(2) .
C4 H4 0.9500 .
C5 H5 0.9500 .
C6 C7 1.356(19) .
C6 C10 1.37(2) .
C7 C8 1.38(2) .
C7 H7 0.9500 .
C8 H8 0.9500 .
C9 C10 1.38(2) .
C9 H9 0.9500 .
C10 H10 0.9500 .
C13 H13A 0.9800 .
C13 H13B 0.9800 .
C13 H13C 0.9800 .
C14 H14A 0.9900 .
C14 H14B 0.9900 .
C15 H15A 0.9800 .
C15 H15B 0.9800 .
C15 H15C 0.9800 .
